data_7127810
loop_
_publ_author_name
'Edukondalu, Athukuri'
'Vagh, Sandip Sambhaji'
'Lin, Ting-Han'
'Lin, Wenwei'

_publ_section_title
;
 Construction of indeno[1,2-b]pyrroles via chemoselective
 N-acylation/cyclization/Wittig reaction sequence.
;
_journal_issue 16
_journal_name_full 'Chemical communications (Cambridge, England)'
_journal_page_first 2045
_journal_page_last 2048
_journal_paper_doi 10.1039/d0cc08184a
_journal_volume 57
_journal_year 2021
_chemical_formula_moiety 'C28 H23 Br N2 O3'
_chemical_formula_sum 'C28 H23 Br N2 O3'
_chemical_formula_weight 515.39
_space_group_IT_number 2
_space_group_name_Hall '-P 1'
_space_group_name_H-M_alt 'P -1'
_symmetry_cell_setting triclinic
_symmetry_space_group_name_H-M 'P -1'
_atom_sites_solution_hydrogens geom
_atom_sites_solution_primary direct
_atom_sites_solution_secondary difmap
_audit_creation_method SHELXL-97
_audit_update_record
;
2020-07-28 deposited with the CCDC.	2021-01-12 downloaded from the CCDC.
;
_cell_angle_alpha 70.686(3)
_cell_angle_beta 73.323(3)
_cell_angle_gamma 72.669(3)
_cell_formula_units_Z 2
_cell_length_a 9.7575(13)
_cell_length_b 10.9781(14)
_cell_length_c 12.4931(14)
_cell_measurement_reflns_used 9920
_cell_measurement_temperature 200(2)
_cell_measurement_theta_max 25.123
_cell_measurement_theta_min 2.236
_cell_volume 1178.9(3)
_computing_molecular_graphics 'Ortep-3 for Windows (Farrugia, 1997)'
_computing_publication_material 'WinGX publication routines (Farrugia, 2005)'
_computing_structure_refinement 'SHELXL-2014/7 (Sheldrick, 2014)'
_computing_structure_solution 'SHELXL-2014/7 (Sheldrick, 2014)'
_diffrn_ambient_temperature 200(2)
_diffrn_measured_fraction_theta_full 0.989
_diffrn_measured_fraction_theta_max 0.989
_diffrn_measurement_device_type 'D8 Venture'
_diffrn_radiation_monochromator graphite
_diffrn_radiation_source 'fine-focus sealed tube'
_diffrn_radiation_type MoK\a
_diffrn_radiation_wavelength 0.71073
_diffrn_reflns_av_R_equivalents 0.0471
_diffrn_reflns_av_sigmaI/netI 0.0253
_diffrn_reflns_limit_h_max 11
_diffrn_reflns_limit_h_min -11
_diffrn_reflns_limit_k_max 13
_diffrn_reflns_limit_k_min -13
_diffrn_reflns_limit_l_max 14
_diffrn_reflns_limit_l_min -14
_diffrn_reflns_number 33847
_diffrn_reflns_theta_full 25.20
_diffrn_reflns_theta_max 25.20
_diffrn_reflns_theta_min 2.24
_exptl_absorpt_coefficient_mu 1.777
_exptl_absorpt_correction_T_max 0.7289
_exptl_absorpt_correction_T_min 0.5086
_exptl_absorpt_correction_type multi-scan
_exptl_absorpt_process_details SADABS
_exptl_crystal_colour yellow
_exptl_crystal_density_diffrn 1.452
_exptl_crystal_density_method 'not measured'
_exptl_crystal_description prism
_exptl_crystal_F_000 528
_exptl_crystal_size_max 0.44
_exptl_crystal_size_mid 0.38
_exptl_crystal_size_min 0.19
_refine_diff_density_max 0.340
_refine_diff_density_min -0.535
_refine_diff_density_rms 0.045
_refine_ls_extinction_method none
_refine_ls_goodness_of_fit_ref 1.004
_refine_ls_hydrogen_treatment constr
_refine_ls_matrix_type full
_refine_ls_number_parameters 310
_refine_ls_number_reflns 4196
_refine_ls_number_restraints 0
_refine_ls_restrained_S_all 1.004
_refine_ls_R_factor_all 0.0375
_refine_ls_R_factor_gt 0.0305
_refine_ls_shift/su_max 0.002
_refine_ls_shift/su_mean 0.000
_refine_ls_structure_factor_coef Fsqd
_refine_ls_weighting_details 'calc w=1/[\s^2^(Fo^2^)+(0.0430P)^2^+0.7408P] where P=(Fo^2^+2Fc^2^)/3'
_refine_ls_weighting_scheme calc
_refine_ls_wR_factor_gt 0.0797
_refine_ls_wR_factor_ref 0.0841
_reflns_number_gt 3679
_reflns_number_total 4196
_reflns_threshold_expression >2sigma(I)
_cod_data_source_file d0cc08184a2.cif
_cod_data_source_block d22570
_cod_depositor_comments 'Adding full bibliography for 7127803--7127811.cif.'
_cod_database_code 7127810

loop_
_symmetry_equiv_pos_as_xyz
'x, y, z'
'-x, -y, -z'

loop_
_atom_site_label
_atom_site_type_symbol
_atom_site_fract_x
_atom_site_fract_y
_atom_site_fract_z
_atom_site_U_iso_or_equiv
_atom_site_adp_type
_atom_site_occupancy
_atom_site_symmetry_multiplicity
_atom_site_calc_flag
_atom_site_refinement_flags
_atom_site_disorder_assembly
_atom_site_disorder_group
C1 C 0.9172(2) 0.6835(2) 0.9403(2) 0.0342(5) Uani 1 1 d . . .
C2 C 0.8093(3) 0.6270(2) 1.0231(2) 0.0381(5) Uani 1 1 d . . .
H2 H 0.7834 0.6387 1.0989 0.046 Uiso 1 1 calc R . .
C3 C 0.7390(2) 0.5531(2) 0.99472(18) 0.0351(5) Uani 1 1 d . . .
H3 H 0.6681 0.5104 1.0526 0.042 Uiso 1 1 calc R . .
C4 C 0.7711(2) 0.5405(2) 0.88209(17) 0.0291(4) Uani 1 1 d . . .
C5 C 0.8831(2) 0.5961(2) 0.80065(19) 0.0337(5) Uani 1 1 d . . .
H5 H 0.9083 0.5860 0.7242 0.040 Uiso 1 1 calc R . .
C6 C 0.9578(2) 0.6657(2) 0.8300(2) 0.0369(5) Uani 1 1 d . . .
H6 H 1.0361 0.7008 0.7750 0.044 Uiso 1 1 calc R . .
C7 C 0.6883(2) 0.46627(19) 0.85570(17) 0.0283(4) Uani 1 1 d . . .
H7 H 0.6811 0.3819 0.9081 0.034 Uiso 1 1 calc R . .
C8 C 0.6219(2) 0.50352(18) 0.76649(16) 0.0254(4) Uani 1 1 d . . .
C9 C 0.5337(2) 0.4211(2) 0.75217(17) 0.0292(4) Uani 1 1 d . . .
C10 C 0.4410(2) 0.50932(19) 0.66864(17) 0.0276(4) Uani 1 1 d . . .
C11 C 0.3350(2) 0.4831(2) 0.63098(19) 0.0350(5) Uani 1 1 d . . .
H11 H 0.3143 0.3975 0.6575 0.042 Uiso 1 1 calc R . .
C12 C 0.2600(3) 0.5849(2) 0.5537(2) 0.0403(5) Uani 1 1 d . . .
H12 H 0.1876 0.5687 0.5263 0.048 Uiso 1 1 calc R . .
C13 C 0.2896(3) 0.7103(2) 0.5159(2) 0.0401(5) Uani 1 1 d . . .
H13 H 0.2364 0.7790 0.4634 0.048 Uiso 1 1 calc R . .
C14 C 0.3959(2) 0.7370(2) 0.55387(19) 0.0345(5) Uani 1 1 d . . .
H14 H 0.4155 0.8229 0.5286 0.041 Uiso 1 1 calc R . .
C15 C 0.4721(2) 0.63424(19) 0.62960(16) 0.0266(4) Uani 1 1 d . . .
C16 C 0.5989(2) 0.63567(19) 0.67588(16) 0.0248(4) Uani 1 1 d . . .
C17 C 0.7537(2) 0.76732(18) 0.55836(16) 0.0248(4) Uani 1 1 d . . .
C18 C 0.8687(2) 0.80737(19) 0.45867(16) 0.0251(4) Uani 1 1 d . . .
C19 C 0.9399(2) 0.7266(2) 0.38433(18) 0.0333(5) Uani 1 1 d . . .
H19 H 0.9174 0.6431 0.4000 0.040 Uiso 1 1 calc R . .
C20 C 1.0442(3) 0.7692(3) 0.2871(2) 0.0431(6) Uani 1 1 d . . .
H20 H 1.0924 0.7146 0.2359 0.052 Uiso 1 1 calc R . .
C21 C 1.0787(3) 0.8890(3) 0.2638(2) 0.0448(6) Uani 1 1 d . . .
H21 H 1.1506 0.9169 0.1971 0.054 Uiso 1 1 calc R . .
C22 C 1.0081(3) 0.9691(2) 0.3380(2) 0.0409(5) Uani 1 1 d . . .
H22 H 1.0317 1.0522 0.3220 0.049 Uiso 1 1 calc R . .
C23 C 0.9040(2) 0.9292(2) 0.43481(18) 0.0317(5) Uani 1 1 d . . .
H23 H 0.8563 0.9846 0.4854 0.038 Uiso 1 1 calc R . .
C24 C 0.4745(2) 0.79255(19) 0.79943(16) 0.0245(4) Uani 1 1 d . . .
C25 C 0.4543(2) 0.92713(19) 0.82084(16) 0.0248(4) Uani 1 1 d . . .
C26 C 0.3972(3) 1.0368(2) 0.7206(2) 0.0493(6) Uani 1 1 d . . .
H26A H 0.4688 1.0322 0.6479 0.074 Uiso 1 1 calc R . .
H26B H 0.3825 1.1232 0.7342 0.074 Uiso 1 1 calc R . .
H26C H 0.3037 1.0255 0.7152 0.074 Uiso 1 1 calc R . .
C27 C 0.5968(3) 0.9455(3) 0.8356(3) 0.0471(6) Uani 1 1 d . . .
H27A H 0.6705 0.9465 0.7632 0.071 Uiso 1 1 calc R . .
H27B H 0.6333 0.8722 0.8983 0.071 Uiso 1 1 calc R . .
H27C H 0.5777 1.0295 0.8548 0.071 Uiso 1 1 calc R . .
C28 C 0.3389(3) 0.9329(2) 0.9325(2) 0.0456(6) Uani 1 1 d . . .
H28A H 0.3207 1.0196 0.9466 0.068 Uiso 1 1 calc R . .
H28B H 0.3745 0.8632 0.9976 0.068 Uiso 1 1 calc R . .
H28C H 0.2475 0.9197 0.9249 0.068 Uiso 1 1 calc R . .
Br1 Br 1.01134(3) 0.78673(3) 0.97830(3) 0.05192(11) Uani 1 1 d . . .
N1 N 0.67357(18) 0.83700(16) 0.62793(14) 0.0260(4) Uani 1 1 d . . .
N2 N 0.58195(18) 0.75725(15) 0.70938(14) 0.0254(4) Uani 1 1 d . . .
O1 O 0.53613(19) 0.30517(14) 0.80156(14) 0.0412(4) Uani 1 1 d . . .
O2 O 0.72820(15) 0.64468(13) 0.58129(11) 0.0281(3) Uani 1 1 d . . .
O3 O 0.39818(16) 0.71347(14) 0.85825(12) 0.0340(3) Uani 1 1 d . . .

loop_
_atom_site_aniso_label
_atom_site_aniso_U_11
_atom_site_aniso_U_22
_atom_site_aniso_U_33
_atom_site_aniso_U_23
_atom_site_aniso_U_13
_atom_site_aniso_U_12
C1 0.0282(11) 0.0285(11) 0.0467(13) -0.0061(9) -0.0174(9) -0.0030(9)
C2 0.0391(12) 0.0433(13) 0.0360(12) -0.0122(10) -0.0106(10) -0.0107(10)
C3 0.0341(12) 0.0395(12) 0.0316(11) -0.0063(9) -0.0044(9) -0.0142(10)
C4 0.0280(10) 0.0249(10) 0.0316(11) -0.0037(8) -0.0092(8) -0.0036(8)
C5 0.0325(11) 0.0345(12) 0.0318(11) -0.0050(9) -0.0076(9) -0.0076(9)
C6 0.0285(11) 0.0357(12) 0.0424(13) -0.0018(10) -0.0080(9) -0.0102(9)
C7 0.0291(10) 0.0228(10) 0.0292(10) -0.0047(8) -0.0025(8) -0.0066(8)
C8 0.0274(10) 0.0204(9) 0.0270(10) -0.0068(8) -0.0017(8) -0.0067(8)
C9 0.0345(11) 0.0243(11) 0.0299(11) -0.0102(8) -0.0017(8) -0.0099(8)
C10 0.0323(11) 0.0253(10) 0.0271(10) -0.0106(8) -0.0020(8) -0.0090(8)
C11 0.0408(12) 0.0324(11) 0.0386(12) -0.0145(9) -0.0065(10) -0.0144(10)
C12 0.0420(13) 0.0448(14) 0.0445(13) -0.0203(11) -0.0151(10) -0.0098(11)
C13 0.0456(13) 0.0359(12) 0.0411(13) -0.0113(10) -0.0189(11) -0.0021(10)
C14 0.0425(13) 0.0250(10) 0.0372(12) -0.0074(9) -0.0104(10) -0.0085(9)
C15 0.0312(10) 0.0259(10) 0.0244(10) -0.0095(8) -0.0034(8) -0.0082(8)
C16 0.0287(10) 0.0219(10) 0.0242(10) -0.0084(8) 0.0003(8) -0.0093(8)
C17 0.0293(10) 0.0222(10) 0.0250(10) -0.0051(8) -0.0067(8) -0.0091(8)
C18 0.0241(9) 0.0279(10) 0.0225(9) -0.0040(8) -0.0070(8) -0.0059(8)
C19 0.0327(11) 0.0325(11) 0.0329(11) -0.0089(9) -0.0037(9) -0.0079(9)
C20 0.0362(12) 0.0539(15) 0.0342(12) -0.0169(11) 0.0027(10) -0.0070(11)
C21 0.0366(13) 0.0580(16) 0.0320(12) -0.0019(11) 0.0011(10) -0.0190(11)
C22 0.0426(13) 0.0401(13) 0.0384(12) -0.0001(10) -0.0056(10) -0.0214(11)
C23 0.0350(11) 0.0304(11) 0.0308(11) -0.0079(9) -0.0042(9) -0.0118(9)
C24 0.0259(10) 0.0239(10) 0.0244(10) -0.0065(8) -0.0063(8) -0.0057(8)
C25 0.0269(10) 0.0221(10) 0.0277(10) -0.0094(8) -0.0068(8) -0.0046(8)
C26 0.0718(18) 0.0282(12) 0.0449(14) -0.0057(10) -0.0252(13) 0.0009(12)
C27 0.0360(13) 0.0511(15) 0.0722(17) -0.0387(13) -0.0149(12) -0.0076(11)
C28 0.0538(15) 0.0403(13) 0.0448(14) -0.0256(11) 0.0081(11) -0.0153(11)
Br1 0.04908(17) 0.04377(16) 0.0760(2) -0.01328(13) -0.03149(14) -0.01469(12)
N1 0.0297(9) 0.0241(8) 0.0244(8) -0.0050(7) -0.0006(7) -0.0128(7)
N2 0.0313(9) 0.0209(8) 0.0252(8) -0.0082(6) 0.0007(7) -0.0118(7)
O1 0.0572(10) 0.0229(8) 0.0458(9) -0.0023(7) -0.0147(8) -0.0161(7)
O2 0.0327(8) 0.0245(7) 0.0273(7) -0.0104(6) 0.0030(6) -0.0117(6)
O3 0.0358(8) 0.0288(8) 0.0360(8) -0.0114(6) 0.0060(6) -0.0151(6)

loop_
_atom_type_symbol
_atom_type_description
_atom_type_scat_dispersion_real
_atom_type_scat_dispersion_imag
_atom_type_scat_source
C C 0.0033 0.0016 'International Tables Vol C Tables 4.2.6.8 and 6.1.1.4'
H H 0.0000 0.0000 'International Tables Vol C Tables 4.2.6.8 and 6.1.1.4'
Br Br -0.2901 2.4595 'International Tables Vol C Tables 4.2.6.8 and 6.1.1.4'
N N 0.0061 0.0033 'International Tables Vol C Tables 4.2.6.8 and 6.1.1.4'
O O 0.0106 0.0060 'International Tables Vol C Tables 4.2.6.8 and 6.1.1.4'

loop_
_geom_angle_atom_site_label_1
_geom_angle_atom_site_label_2
_geom_angle_atom_site_label_3
_geom_angle
_geom_angle_site_symmetry_1
_geom_angle_site_symmetry_3
_geom_angle_publ_flag
C2 C1 C6 121.1(2) . . ?
C2 C1 Br1 119.48(17) . . ?
C6 C1 Br1 119.45(17) . . ?
C1 C2 C3 119.4(2) . . ?
C1 C2 H2 120.3 . . ?
C3 C2 H2 120.3 . . ?
C2 C3 C4 120.8(2) . . ?
C2 C3 H3 119.6 . . ?
C4 C3 H3 119.6 . . ?
C3 C4 C5 118.55(19) . . ?
C3 C4 C7 118.39(18) . . ?
C5 C4 C7 123.04(19) . . ?
C6 C5 C4 120.8(2) . . ?
C6 C5 H5 119.6 . . ?
C4 C5 H5 119.6 . . ?
C1 C6 C5 119.2(2) . . ?
C1 C6 H6 120.4 . . ?
C5 C6 H6 120.4 . . ?
C8 C7 C4 127.50(18) . . ?
C8 C7 H7 116.2 . . ?
C4 C7 H7 116.2 . . ?
C7 C8 C9 122.43(17) . . ?
C7 C8 C16 129.42(18) . . ?
C9 C8 C16 107.52(16) . . ?
O1 C9 C10 126.85(19) . . ?
O1 C9 C8 126.3(2) . . ?
C10 C9 C8 106.82(16) . . ?
C11 C10 C15 120.96(19) . . ?
C11 C10 C9 129.53(19) . . ?
C15 C10 C9 109.50(17) . . ?
C12 C11 C10 118.3(2) . . ?
C12 C11 H11 120.9 . . ?
C10 C11 H11 120.9 . . ?
C11 C12 C13 120.8(2) . . ?
C11 C12 H12 119.6 . . ?
C13 C12 H12 119.6 . . ?
C12 C13 C14 121.0(2) . . ?
C12 C13 H13 119.5 . . ?
C14 C13 H13 119.5 . . ?
C15 C14 C13 117.9(2) . . ?
C15 C14 H14 121.0 . . ?
C13 C14 H14 121.0 . . ?
C14 C15 C10 121.01(19) . . ?
C14 C15 C16 127.79(18) . . ?
C10 C15 C16 111.12(17) . . ?
O2 C16 N2 100.01(14) . . ?
O2 C16 C15 109.09(15) . . ?
N2 C16 C15 114.49(16) . . ?
O2 C16 C8 111.11(15) . . ?
N2 C16 C8 118.43(16) . . ?
C15 C16 C8 103.66(15) . . ?
N1 C17 O2 116.11(16) . . ?
N1 C17 C18 125.95(17) . . ?
O2 C17 C18 117.94(16) . . ?
C19 C18 C23 119.55(19) . . ?
C19 C18 C17 120.23(18) . . ?
C23 C18 C17 120.18(18) . . ?
C20 C19 C18 119.3(2) . . ?
C20 C19 H19 120.3 . . ?
C18 C19 H19 120.3 . . ?
C21 C20 C19 121.0(2) . . ?
C21 C20 H20 119.5 . . ?
C19 C20 H20 119.5 . . ?
C20 C21 C22 119.6(2) . . ?
C20 C21 H21 120.2 . . ?
C22 C21 H21 120.2 . . ?
C23 C22 C21 120.5(2) . . ?
C23 C22 H22 119.7 . . ?
C21 C22 H22 119.7 . . ?
C22 C23 C18 120.0(2) . . ?
C22 C23 H23 120.0 . . ?
C18 C23 H23 120.0 . . ?
O3 C24 N2 117.13(17) . . ?
O3 C24 C25 123.41(17) . . ?
N2 C24 C25 119.46(16) . . ?
C26 C25 C28 108.68(19) . . ?
C26 C25 C27 111.0(2) . . ?
C28 C25 C27 108.51(18) . . ?
C26 C25 C24 108.94(17) . . ?
C28 C25 C24 107.68(16) . . ?
C27 C25 C24 111.96(17) . . ?
C25 C26 H26A 109.5 . . ?
C25 C26 H26B 109.5 . . ?
H26A C26 H26B 109.5 . . ?
C25 C26 H26C 109.5 . . ?
H26A C26 H26C 109.5 . . ?
H26B C26 H26C 109.5 . . ?
C25 C27 H27A 109.5 . . ?
C25 C27 H27B 109.5 . . ?
H27A C27 H27B 109.5 . . ?
C25 C27 H27C 109.5 . . ?
H27A C27 H27C 109.5 . . ?
H27B C27 H27C 109.5 . . ?
C25 C28 H28A 109.5 . . ?
C25 C28 H28B 109.5 . . ?
H28A C28 H28B 109.5 . . ?
C25 C28 H28C 109.5 . . ?
H28A C28 H28C 109.5 . . ?
H28B C28 H28C 109.5 . . ?
C17 N1 N2 105.14(15) . . ?
C24 N2 N1 125.80(15) . . ?
C24 N2 C16 122.74(15) . . ?
N1 N2 C16 110.82(14) . . ?
C17 O2 C16 106.76(14) . . ?

loop_
_geom_bond_atom_site_label_1
_geom_bond_atom_site_label_2
_geom_bond_distance
_geom_bond_site_symmetry_2
_geom_bond_publ_flag
C1 C2 1.379(3) . ?
C1 C6 1.382(3) . ?
C1 Br1 1.893(2) . ?
C2 C3 1.383(3) . ?
C2 H2 0.9500 . ?
C3 C4 1.395(3) . ?
C3 H3 0.9500 . ?
C4 C5 1.396(3) . ?
C4 C7 1.466(3) . ?
C5 C6 1.387(3) . ?
C5 H5 0.9500 . ?
C6 H6 0.9500 . ?
C7 C8 1.336(3) . ?
C7 H7 0.9500 . ?
C8 C9 1.500(3) . ?
C8 C16 1.517(3) . ?
C9 O1 1.213(2) . ?
C9 C10 1.482(3) . ?
C10 C11 1.386(3) . ?
C10 C15 1.389(3) . ?
C11 C12 1.386(3) . ?
C11 H11 0.9500 . ?
C12 C13 1.390(3) . ?
C12 H12 0.9500 . ?
C13 C14 1.393(3) . ?
C13 H13 0.9500 . ?
C14 C15 1.385(3) . ?
C14 H14 0.9500 . ?
C15 C16 1.515(3) . ?
C16 O2 1.462(2) . ?
C16 N2 1.477(2) . ?
C17 N1 1.283(3) . ?
C17 O2 1.364(2) . ?
C17 C18 1.460(3) . ?
C18 C19 1.393(3) . ?
C18 C23 1.396(3) . ?
C19 C20 1.389(3) . ?
C19 H19 0.9500 . ?
C20 C21 1.372(4) . ?
C20 H20 0.9500 . ?
C21 C22 1.386(4) . ?
C21 H21 0.9500 . ?
C22 C23 1.377(3) . ?
C22 H22 0.9500 . ?
C23 H23 0.9500 . ?
C24 O3 1.223(2) . ?
C24 N2 1.373(3) . ?
C24 C25 1.533(3) . ?
C25 C26 1.527(3) . ?
C25 C28 1.527(3) . ?
C25 C27 1.531(3) . ?
C26 H26A 0.9800 . ?
C26 H26B 0.9800 . ?
C26 H26C 0.9800 . ?
C27 H27A 0.9800 . ?
C27 H27B 0.9800 . ?
C27 H27C 0.9800 . ?
C28 H28A 0.9800 . ?
C28 H28B 0.9800 . ?
C28 H28C 0.9800 . ?
N1 N2 1.399(2) . ?
